data_4500395
loop_
_publ_author_name
'Felsmann, Marika'
'Eissmann, Frank'
'Schwarzer, Anke'
'Weber, Edwin'

_publ_section_title
;
 Competitive Interactions in the Crystal Structures of Benzils Effected by
 Different Halogen Substitution
;
_journal_issue 4
_journal_name_full 'Crystal Growth &amp; Design'
_journal_page_first 982
_journal_paper_doi 10.1021/cg101495f
_journal_volume 11
_journal_year 2011
_chemical_formula_moiety 'C14 H8 Br2 O2'
_chemical_formula_sum 'C14 H8 Br2 O2'
_chemical_formula_weight 368.02
_chemical_name_common 4,4'-Dibromobenzil
_chemical_name_systematic 1,2-Bis(4-bromophenyl)ethane-1,2-dione
_space_group_IT_number 18
_symmetry_cell_setting orthorhombic
_symmetry_space_group_name_Hall 'P 2 2ab'
_symmetry_space_group_name_H-M 'P 21 21 2'
_atom_sites_solution_hydrogens geom
_atom_sites_solution_primary direct
_atom_sites_solution_secondary difmap
_audit_creation_method SHELXL-97
_cell_angle_alpha 90.00
_cell_angle_beta 90.00
_cell_angle_gamma 90.00
_cell_formula_units_Z 2
_cell_length_a 6.0063(12)
_cell_length_b 26.006(5)
_cell_length_c 4.0378(8)
_cell_measurement_reflns_used 6348
_cell_measurement_temperature 93(2)
_cell_measurement_theta_max 25.74
_cell_measurement_theta_min 3.13
_cell_volume 630.7(2)
_computing_cell_refinement 'SAINT (Bruker, 2007)'
_computing_data_collection 'APEX2 (Bruker, 2007)'
_computing_data_reduction 'SAINT (Bruker, 2007)'
_computing_molecular_graphics 'SHELXTL (Sheldrick, 2008) and ORTEP-3 (Farrugia, 1997)'
_computing_publication_material 'SHELXTL (Sheldrick, 2008) and PLATON (Spek, 2009)'
_computing_structure_refinement 'SHELXL97 (Sheldrick, 2008)'
_computing_structure_solution 'SHELXS97 (Sheldrick, 2008)'
_diffrn_ambient_temperature 93(2)
_diffrn_measured_fraction_theta_full 0.981
_diffrn_measured_fraction_theta_max 0.981
_diffrn_measurement_device_type 'Bruker Kappa APEXII CCD'
_diffrn_measurement_method '\f and \w scans'
_diffrn_radiation_monochromator graphite
_diffrn_radiation_source 'fine-focus sealed tube'
_diffrn_radiation_type MoK\a
_diffrn_radiation_wavelength 0.71073
_diffrn_reflns_av_R_equivalents 0.0275
_diffrn_reflns_av_sigmaI/netI 0.0207
_diffrn_reflns_limit_h_max 7
_diffrn_reflns_limit_h_min -7
_diffrn_reflns_limit_k_max 33
_diffrn_reflns_limit_k_min -33
_diffrn_reflns_limit_l_max 5
_diffrn_reflns_limit_l_min -4
_diffrn_reflns_number 12690
_diffrn_reflns_theta_full 27.49
_diffrn_reflns_theta_max 27.49
_diffrn_reflns_theta_min 3.13
_exptl_absorpt_coefficient_mu 6.415
_exptl_absorpt_correction_T_max 0.5959
_exptl_absorpt_correction_T_min 0.2969
_exptl_absorpt_correction_type multi-scan
_exptl_absorpt_process_details 'SADABS (Bruker, 2007)'
_exptl_crystal_colour yellow
_exptl_crystal_density_diffrn 1.938
_exptl_crystal_density_method 'not measured'
_exptl_crystal_description splitter
_exptl_crystal_F_000 356
_exptl_crystal_size_max 0.25
_exptl_crystal_size_mid 0.20
_exptl_crystal_size_min 0.09
_refine_diff_density_max 0.232
_refine_diff_density_min -0.286
_refine_diff_density_rms 0.049
_refine_ls_abs_structure_details 'Flack H D (1983), Acta Cryst. A39, 876-881'
_refine_ls_abs_structure_Flack 0.025(14)
_refine_ls_extinction_method none
_refine_ls_goodness_of_fit_ref 1.105
_refine_ls_hydrogen_treatment constr
_refine_ls_matrix_type full
_refine_ls_number_parameters 82
_refine_ls_number_reflns 1443
_refine_ls_number_restraints 0
_refine_ls_restrained_S_all 1.105
_refine_ls_R_factor_all 0.0297
_refine_ls_R_factor_gt 0.0243
_refine_ls_shift/su_max 0.001
_refine_ls_shift/su_mean 0.000
_refine_ls_structure_factor_coef Fsqd
_refine_ls_weighting_details 'calc w=1/[\s^2^(Fo^2^)+(0.0112P)^2^+0.3250P] where P=(Fo^2^+2Fc^2^)/3'
_refine_ls_weighting_scheme calc
_refine_ls_wR_factor_gt 0.0485
_refine_ls_wR_factor_ref 0.0496
_reflns_number_gt 1309
_reflns_number_total 1443
_reflns_threshold_expression >2sigma(I)
_cod_data_source_file cg101495f_si_003.cif
_cod_data_source_block dibromobenzil
_cod_depositor_comments
;
The following automatic conversions were performed:

'_symmetry_cell_setting' value 'Orthorhombic' changed to
'orthorhombic' according to
/home/saulius/struct/CIF-dictionaries/cif_core.dic dictionary named
'cif_core.dic' version 2.4.1 from 2010-06-29.

Automatic conversion script
Id: cif_fix_values 1715 2011-07-08 13:25:40Z adriana 
;
_cod_original_sg_symbol_H-M P2(1)2(1)2
_cod_database_code 4500395

loop_
_symmetry_equiv_pos_as_xyz
'x, y, z'
'-x, -y, z'
'-x+1/2, y+1/2, -z'
'x+1/2, -y+1/2, -z'

loop_
_atom_site_label
_atom_site_type_symbol
_atom_site_fract_x
_atom_site_fract_y
_atom_site_fract_z
_atom_site_U_iso_or_equiv
_atom_site_adp_type
_atom_site_occupancy
_atom_site_symmetry_multiplicity
_atom_site_calc_flag
_atom_site_refinement_flags
Br1 Br -0.01465(6) 0.206697(10) 0.10276(7) 0.05850(11) Uani 1 1 d .
O1 O 0.7216(3) 0.03434(7) 0.7711(6) 0.0552(6) Uani 1 1 d .
C5 C 0.1637(4) 0.15120(9) 0.2572(7) 0.0377(6) Uani 1 1 d .
C4 C 0.3637(4) 0.16116(9) 0.4098(8) 0.0430(6) Uani 1 1 d .
H4 H 0.4155 0.1955 0.4341 0.052 Uiso 1 1 calc R
C3 C 0.4878(5) 0.12034(9) 0.5271(6) 0.0419(6) Uani 1 1 d .
H3 H 0.6259 0.1266 0.6342 0.050 Uiso 1 1 calc R
C2 C 0.4118(4) 0.06997(9) 0.4894(6) 0.0330(5) Uani 1 1 d .
C7 C 0.2118(4) 0.06153(9) 0.3290(7) 0.0400(6) Uani 1 1 d .
H7 H 0.1599 0.0273 0.3004 0.048 Uiso 1 1 calc R
C6 C 0.0858(4) 0.10205(10) 0.2091(7) 0.0426(7) Uani 1 1 d .
H6 H -0.0507 0.0961 0.0967 0.051 Uiso 1 1 calc R
C1 C 0.5460(4) 0.02764(9) 0.6287(7) 0.0381(6) Uani 1 1 d .

loop_
_atom_site_aniso_label
_atom_site_aniso_U_11
_atom_site_aniso_U_22
_atom_site_aniso_U_33
_atom_site_aniso_U_23
_atom_site_aniso_U_13
_atom_site_aniso_U_12
Br1 0.0722(2) 0.04449(16) 0.05881(18) 0.00727(13) -0.0023(2) 0.01548(17)
O1 0.0502(12) 0.0401(11) 0.0754(17) -0.0065(11) -0.0206(11) -0.0011(9)
C5 0.0446(15) 0.0305(13) 0.0381(14) 0.0036(11) 0.0052(12) 0.0069(11)
C4 0.0541(15) 0.0270(12) 0.0481(16) -0.0038(13) -0.0006(15) -0.0055(11)
C3 0.0404(13) 0.0348(12) 0.0507(14) -0.0042(10) -0.0039(14) -0.0073(13)
C2 0.0355(13) 0.0290(12) 0.0343(13) -0.0036(9) 0.0042(9) -0.0032(10)
C7 0.0419(14) 0.0293(13) 0.0489(17) -0.0073(12) -0.0007(12) -0.0064(11)
C6 0.0382(14) 0.0415(15) 0.0480(16) -0.0026(12) -0.0042(11) -0.0025(11)
C1 0.0352(13) 0.0366(12) 0.0425(14) -0.0042(11) 0.0023(13) -0.0015(10)

loop_
_atom_type_symbol
_atom_type_description
_atom_type_scat_dispersion_real
_atom_type_scat_dispersion_imag
_atom_type_scat_source
C C 0.0033 0.0016 'International Tables Vol C Tables 4.2.6.8 and 6.1.1.4'
H H 0.0000 0.0000 'International Tables Vol C Tables 4.2.6.8 and 6.1.1.4'
O O 0.0106 0.0060 'International Tables Vol C Tables 4.2.6.8 and 6.1.1.4'
Br Br -0.2901 2.4595 'International Tables Vol C Tables 4.2.6.8 and 6.1.1.4'

loop_
_geom_angle_atom_site_label_1
_geom_angle_atom_site_label_2
_geom_angle_atom_site_label_3
_geom_angle
_geom_angle_site_symmetry_3
C4 C5 C6 122.4(2) .
C4 C5 Br1 119.74(19) .
C6 C5 Br1 117.8(2) .
C5 C4 C3 118.7(2) .
C5 C4 H4 120.6 .
C3 C4 H4 120.6 .
C4 C3 C2 120.5(3) .
C4 C3 H3 119.7 .
C2 C3 H3 119.7 .
C7 C2 C3 119.0(2) .
C7 C2 C1 122.3(2) .
C3 C2 C1 118.7(2) .
C2 C7 C6 121.2(2) .
C2 C7 H7 119.4 .
C6 C7 H7 119.4 .
C5 C6 C7 118.2(2) .
C5 C6 H6 120.9 .
C7 C6 H6 120.9 .
O1 C1 C2 123.2(2) .
O1 C1 C1 116.5(2) 2_655
C2 C1 C1 120.0(2) 2_655

loop_
_geom_bond_atom_site_label_1
_geom_bond_atom_site_label_2
_geom_bond_distance
_geom_bond_site_symmetry_2
Br1 C5 1.903(3) .
O1 C1 1.213(3) .
C5 C4 1.374(4) .
C5 C6 1.375(4) .
C4 C3 1.381(4) .
C4 H4 0.9500 .
C3 C2 1.395(3) .
C3 H3 0.9500 .
C2 C7 1.382(4) .
C2 C1 1.476(4) .
C7 C6 1.385(4) .
C7 H7 0.9500 .
C6 H6 0.9500 .
C1 C1 1.541(5) 2_655

loop_
_geom_hbond_atom_site_label_D
_geom_hbond_atom_site_label_H
_geom_hbond_atom_site_label_A
_geom_hbond_distance_DH
_geom_hbond_distance_HA
_geom_hbond_distance_DA
_geom_hbond_angle_DHA
_geom_hbond_site_symmetry_A
C6 H6 O1 0.95 2.49 3.319(3) 146.5 1_454
C7 H7 O1 0.95 2.59 3.092(3) 113.7 2_655

loop_
_geom_torsion_atom_site_label_1
_geom_torsion_atom_site_label_2
_geom_torsion_atom_site_label_3
_geom_torsion_atom_site_label_4
_geom_torsion
_geom_torsion_site_symmetry_3
_geom_torsion_site_symmetry_4
C6 C5 C4 C3 -1.8(5) . .
Br1 C5 C4 C3 178.4(2) . .
C5 C4 C3 C2 0.3(4) . .
C4 C3 C2 C7 0.9(4) . .
C4 C3 C2 C1 -177.9(3) . .
C3 C2 C7 C6 -0.7(4) . .
C1 C2 C7 C6 178.1(3) . .
C4 C5 C6 C7 2.0(4) . .
Br1 C5 C6 C7 -178.3(2) . .
C2 C7 C6 C5 -0.7(4) . .
C7 C2 C1 O1 -179.8(3) . .
C3 C2 C1 O1 -1.0(4) . .
C7 C2 C1 C1 -6.1(3) . 2_655
C3 C2 C1 C1 172.68(18) . 2_655
O1 C1 C1 O1 116.1(4) 2_655 2_655
